data_1535146
loop_
_publ_author_name
'Hauck, H.G.'
'Klingelhoefer, P.'
'Mueller, U.'
'Dehnicke, K.'

_publ_section_title
;
 Zur Chemie der Chlorthionitrenkomplexe des Rheniums. Die Kristallstruktur
 von (N (S Cl)2)(+) (Re2 Cl9)(-)
;
_journal_name_full 'Zeitschrift fuer Anorganische und Allgemeine Chemie'
_journal_page_first 180
_journal_page_last 188
_journal_volume 510
_journal_year 1984
_chemical_formula_sum 'Cl11 N Re2 S2'
_chemical_name_systematic 'N (S Cl)2 Re2 Cl9'
_space_group_IT_number 15
_symmetry_space_group_name_Hall '-C 2yc'
_symmetry_space_group_name_H-M 'C 1 2/c 1'
_cell_angle_alpha 90
_cell_angle_beta 107.83
_cell_angle_gamma 90
_cell_formula_units_Z 4
_cell_length_a 11.97
_cell_length_b 12.88
_cell_length_c 11.44
_cell_volume 1679.032
_citation_journal_id_ASTM ZAACAB
_cod_data_source_file Hauck_ZAACAB_1984_649.cif
_cod_data_source_block Cl11N1Re2S2
_cod_original_formula_sum 'Cl11 N1 Re2 S2'
_cod_database_code 1535146

loop_
_symmetry_equiv_pos_as_xyz
x,y,z
-x,y,-z+1/2
-x,-y,-z
x,-y,z-1/2
x+1/2,y+1/2,z
-x+1/2,y+1/2,-z+1/2
-x+1/2,-y+1/2,-z
x+1/2,-y+1/2,z-1/2

loop_
_atom_site_label
_atom_site_type_symbol
_atom_site_fract_x
_atom_site_fract_y
_atom_site_fract_z
_atom_site_occupancy
_atom_site_U_iso_or_equiv
Cl3 Cl-1 0.1212 0.1017 0.0426 1 0.0
Cl5 Cl-1 0.0824 0.2478 0.4063 1 0.0
Re1 Re+4 0.09991 0.17293 0.21851 1 0.0
Cl4 Cl-1 0.2723 0.0995 0.3345 1 0.0
Cl2 Cl-1 0.1937 0.3229 0.1901 1 0.0
S1 S+3 0.4229 0.1748 0.1207 1 0.0
Cl1 Cl-1 0.4179 0.0212 0.1061 1 0.0
Cl6 Cl-1 0 0.0182 0.25 1 0.0
N1 N-3 0.5 0.2242 0.25 1 0.0
